data_7003407
loop_
_publ_author_name
'Zell, Thomas'
'Shi, Weifeng'
'Langer, Robert'
'Ponikiewski, Lukasz'
'Rothenberger, Alexander'

_publ_section_title
;
 Reactivity of a heterocyclic As--Se compound with metal salts:
 syntheses and structures of the first copper complexes and of new
 alkali metal salts containing As--Se anions
;
_journal_issue 7
_journal_name_full 'Dalton Transactions'
_journal_page_first 932
_journal_page_last 937
_journal_paper_doi 10.1039/b715947a
_journal_year 2008
_chemical_formula_sum 'C102 H162.67 As6 Na12 O31 Se18'
_chemical_formula_weight 4031.67
_chemical_name_systematic
;
?
;
_space_group_IT_number 148
_symmetry_cell_setting trigonal
_symmetry_space_group_name_Hall '-R 3'
_symmetry_space_group_name_H-M 'R -3 :H'
_atom_sites_solution_hydrogens geom
_atom_sites_solution_primary direct
_atom_sites_solution_secondary difmap
_audit_creation_method SHELXL-97
_cell_angle_alpha 90.00
_cell_angle_beta 90.00
_cell_angle_gamma 120.00
_cell_formula_units_Z 3
_cell_length_a 32.3388(19)
_cell_length_b 32.3388(19)
_cell_length_c 12.6601(6)
_cell_measurement_reflns_used 15876
_cell_measurement_temperature 100(2)
_cell_measurement_theta_max 26.98
_cell_measurement_theta_min 1.75
_cell_volume 11466.1(11)
_computing_cell_refinement 'stoe x-area'
_computing_data_collection 'stoe x-area'
_computing_data_reduction 'stoe x-area'
_computing_molecular_graphics 'SHELXL-97 (Sheldrick, 1997)'
_computing_publication_material 'SHELXL-97 (Sheldrick, 1997)'
_computing_structure_refinement 'SHELXL-97 (Sheldrick, 1997)'
_computing_structure_solution 'SHELXS-97 (Sheldrick, 1990)'
_diffrn_ambient_temperature 100(2)
_diffrn_detector_area_resol_mean 6.67
_diffrn_measured_fraction_theta_full 1.000
_diffrn_measured_fraction_theta_max 0.993
_diffrn_measurement_device_type 'stoe ipds 2'
_diffrn_measurement_method rotation
_diffrn_radiation_monochromator graphite
_diffrn_radiation_source 'fine-focus sealed tube'
_diffrn_radiation_type MoK\a
_diffrn_radiation_wavelength 0.71073
_diffrn_reflns_av_R_equivalents 0.0641
_diffrn_reflns_av_sigmaI/netI 0.0623
_diffrn_reflns_limit_h_max 39
_diffrn_reflns_limit_h_min -28
_diffrn_reflns_limit_k_max 39
_diffrn_reflns_limit_k_min -39
_diffrn_reflns_limit_l_max 15
_diffrn_reflns_limit_l_min -15
_diffrn_reflns_number 15805
_diffrn_reflns_theta_full 25.00
_diffrn_reflns_theta_max 25.94
_diffrn_reflns_theta_min 1.77
_exptl_absorpt_coefficient_mu 5.677
_exptl_absorpt_correction_type none
_exptl_crystal_colour yellow
_exptl_crystal_density_diffrn 1.752
_exptl_crystal_density_method 'not measured'
_exptl_crystal_description block
_exptl_crystal_F_000 5894
_exptl_crystal_size_max 0.25
_exptl_crystal_size_mid 0.20
_exptl_crystal_size_min 0.20
_refine_diff_density_max 0.742
_refine_diff_density_min -0.435
_refine_diff_density_rms 0.111
_refine_ls_extinction_method none
_refine_ls_goodness_of_fit_ref 0.797
_refine_ls_hydrogen_treatment constr
_refine_ls_matrix_type full
_refine_ls_number_parameters 244
_refine_ls_number_reflns 4952
_refine_ls_number_restraints 0
_refine_ls_restrained_S_all 0.797
_refine_ls_R_factor_all 0.0666
_refine_ls_R_factor_gt 0.0391
_refine_ls_shift/su_max 0.001
_refine_ls_shift/su_mean 0.000
_refine_ls_structure_factor_coef Fsqd
_refine_ls_weighting_details 'calc w=1/[\s^2^(Fo^2^)+(0.0760P)^2^+0.0000P] where P=(Fo^2^+2Fc^2^)/3'
_refine_ls_weighting_scheme calc
_refine_ls_wR_factor_gt 0.0911
_refine_ls_wR_factor_ref 0.1029
_reflns_number_gt 3564
_reflns_number_total 4952
_reflns_threshold_expression >2sigma(I)
_cod_data_source_file b715947a.txt
_cod_data_source_block 4
_cod_depositor_comments
;
The following automatic conversions were performed:
'_symmetry_cell_setting' value 'Trigonal' changed to 'trigonal' according
to '/home/saulius/struct/CIF-dictionaries/cif_core.dic' dictionary named
'cif_core.dic' version 2.4.1 from 2010-06-29.

Automatic conversion script
Id: cif_fix_enum 1527 2010-12-29 10:47:43Z saulius 
;
_cod_original_sg_symbol_H-M R-3
_cod_database_code 7003407

loop_
_symmetry_equiv_pos_as_xyz
'x, y, z'
'-y, x-y, z'
'-x+y, -x, z'
'x+2/3, y+1/3, z+1/3'
'-y+2/3, x-y+1/3, z+1/3'
'-x+y+2/3, -x+1/3, z+1/3'
'x+1/3, y+2/3, z+2/3'
'-y+1/3, x-y+2/3, z+2/3'
'-x+y+1/3, -x+2/3, z+2/3'
'-x, -y, -z'
'y, -x+y, -z'
'x-y, x, -z'
'-x+2/3, -y+1/3, -z+1/3'
'y+2/3, -x+y+1/3, -z+1/3'
'x-y+2/3, x+1/3, -z+1/3'
'-x+1/3, -y+2/3, -z+2/3'
'y+1/3, -x+y+2/3, -z+2/3'
'x-y+1/3, x+2/3, -z+2/3'

loop_
_atom_site_label
_atom_site_type_symbol
_atom_site_fract_x
_atom_site_fract_y
_atom_site_fract_z
_atom_site_U_iso_or_equiv
_atom_site_adp_type
_atom_site_occupancy
_atom_site_symmetry_multiplicity
_atom_site_calc_flag
_atom_site_refinement_flags
_atom_site_disorder_assembly
_atom_site_disorder_group
As1 As 0.489805(19) 0.118735(19) 0.96765(4) 0.02292(13) Uani 1 1 d . . .
Se1 Se 0.419649(19) 0.11047(2) 0.90470(4) 0.02606(14) Uani 1 1 d . . .
Se2 Se 0.50624(2) 0.065054(19) 0.88956(4) 0.02670(14) Uani 1 1 d . . .
Se3 Se 0.55177(2) 0.19601(2) 0.95219(4) 0.02776(14) Uani 1 1 d . . .
Na1 Na 0.46200(8) 0.08873(8) 0.69747(15) 0.0279(5) Uani 1 1 d . . .
Na2 Na 0.47976(8) 0.21249(8) 0.83423(17) 0.0312(5) Uani 1 1 d . . .
O1 O 0.54671(15) 0.13135(14) 0.6300(3) 0.0305(9) Uani 1 1 d . . .
O2 O 0.48204(14) 0.03427(14) 0.5936(3) 0.0309(9) Uani 1 1 d . . .
O3 O 0.39244(15) 0.01108(16) 0.6470(3) 0.0370(9) Uani 1 1 d . . .
O4 O 0.40943(15) 0.09908(15) 0.5785(3) 0.0342(9) Uani 1 1 d . . .
O5 O 0.49360(14) 0.17804(15) 0.6629(3) 0.0306(9) Uani 1 1 d . . .
C1 C 0.4815(2) 0.1034(2) 1.1194(4) 0.0273(11) Uani 1 1 d . . .
C2 C 0.4609(2) 0.0568(2) 1.1508(5) 0.0398(15) Uani 1 1 d . . .
H2A H 0.4517 0.0322 1.0998 0.048 Uiso 1 1 calc R . .
C3 C 0.4534(2) 0.0455(3) 1.2587(5) 0.0495(18) Uani 1 1 d . . .
H3A H 0.4380 0.0131 1.2809 0.059 Uiso 1 1 calc R . .
C4 C 0.4686(3) 0.0817(3) 1.3322(5) 0.054(2) Uani 1 1 d . . .
H4A H 0.4644 0.0743 1.4054 0.064 Uiso 1 1 calc R . .
C5 C 0.4897(3) 0.1284(3) 1.3000(5) 0.0484(18) Uani 1 1 d . . .
H5A H 0.4995 0.1531 1.3509 0.058 Uiso 1 1 calc R . .
C6 C 0.4967(3) 0.1394(3) 1.1937(4) 0.0385(14) Uani 1 1 d . . .
H6A H 0.5119 0.1718 1.1716 0.046 Uiso 1 1 calc R . .
C7 C 0.5439(2) 0.2032(2) 0.6453(4) 0.0313(12) Uani 1 1 d . . .
H7A H 0.5604 0.2109 0.7144 0.038 Uiso 1 1 calc R . .
H7B H 0.5529 0.2337 0.6093 0.038 Uiso 1 1 calc R . .
C8 C 0.5608(2) 0.1759(2) 0.5803(4) 0.0331(13) Uani 1 1 d . . .
H8A H 0.5468 0.1705 0.5086 0.040 Uiso 1 1 calc R . .
H8B H 0.5960 0.1945 0.5736 0.040 Uiso 1 1 calc R . .
C9 C 0.5584(2) 0.1013(2) 0.5686(4) 0.0299(12) Uani 1 1 d . . .
H9A H 0.5931 0.1133 0.5725 0.036 Uiso 1 1 calc R . .
H9B H 0.5498 0.1017 0.4937 0.036 Uiso 1 1 calc R . .
C10 C 0.5316(2) 0.0521(2) 0.6106(4) 0.0282(12) Uani 1 1 d . . .
H10A H 0.5417 0.0315 0.5740 0.034 Uiso 1 1 calc R . .
H10B H 0.5380 0.0520 0.6870 0.034 Uiso 1 1 calc R . .
C11 C 0.4524(2) -0.0103(2) 0.6447(5) 0.0337(13) Uani 1 1 d . . .
H11A H 0.4567 -0.0066 0.7222 0.040 Uiso 1 1 calc R . .
H11B H 0.4608 -0.0343 0.6209 0.040 Uiso 1 1 calc R . .
C12 C 0.4014(2) -0.0260(2) 0.6159(5) 0.0391(14) Uani 1 1 d . . .
H12A H 0.3966 -0.0315 0.5388 0.047 Uiso 1 1 calc R . .
H12B H 0.3793 -0.0560 0.6529 0.047 Uiso 1 1 calc R . .
C13 C 0.3593(2) 0.0151(2) 0.5784(5) 0.0424(15) Uani 1 1 d . . .
H13A H 0.3264 -0.0115 0.5912 0.051 Uiso 1 1 calc R . .
H13B H 0.3676 0.0140 0.5036 0.051 Uiso 1 1 calc R . .
C14 C 0.3622(2) 0.0618(2) 0.6018(5) 0.0388(14) Uani 1 1 d . . .
H14A H 0.3388 0.0654 0.5581 0.047 Uiso 1 1 calc R . .
H14B H 0.3548 0.0632 0.6771 0.047 Uiso 1 1 calc R . .
C15 C 0.4152(2) 0.1458(2) 0.5910(5) 0.0352(13) Uani 1 1 d . . .
H15A H 0.4043 0.1488 0.6620 0.042 Uiso 1 1 calc R . .
H15B H 0.3958 0.1508 0.5377 0.042 Uiso 1 1 calc R . .
C16 C 0.4667(2) 0.1823(2) 0.5773(4) 0.0318(12) Uani 1 1 d . . .
H16A H 0.4785 0.1772 0.5091 0.038 Uiso 1 1 calc R . .
H16B H 0.4707 0.2146 0.5769 0.038 Uiso 1 1 calc R . .

loop_
_atom_site_aniso_label
_atom_site_aniso_U_11
_atom_site_aniso_U_22
_atom_site_aniso_U_33
_atom_site_aniso_U_23
_atom_site_aniso_U_13
_atom_site_aniso_U_12
As1 0.0247(3) 0.0263(3) 0.0201(2) -0.00137(19) -0.00115(19) 0.0145(2)
Se1 0.0251(3) 0.0286(3) 0.0270(3) -0.0016(2) -0.0022(2) 0.0152(2)
Se2 0.0268(3) 0.0279(3) 0.0281(3) -0.0031(2) -0.0009(2) 0.0157(2)
Se3 0.0278(3) 0.0267(3) 0.0289(3) -0.0017(2) -0.0027(2) 0.0136(2)
Na1 0.0298(12) 0.0303(12) 0.0256(10) -0.0030(8) -0.0022(8) 0.0166(10)
Na2 0.0316(12) 0.0302(12) 0.0313(11) 0.0031(9) -0.0013(9) 0.0150(10)
O1 0.037(2) 0.028(2) 0.0269(18) -0.0007(15) 0.0038(16) 0.0172(18)
O2 0.028(2) 0.034(2) 0.0303(19) -0.0041(16) -0.0047(16) 0.0148(18)
O3 0.035(2) 0.039(2) 0.041(2) -0.0088(18) -0.0042(18) 0.021(2)
O4 0.035(2) 0.033(2) 0.040(2) -0.0080(17) -0.0048(17) 0.0204(19)
O5 0.030(2) 0.033(2) 0.0299(19) 0.0010(16) -0.0019(16) 0.0170(18)
C1 0.028(3) 0.038(3) 0.022(2) 0.002(2) -0.001(2) 0.020(3)
C2 0.034(3) 0.044(4) 0.029(3) 0.001(3) -0.007(2) 0.011(3)
C3 0.034(4) 0.064(5) 0.037(3) 0.016(3) -0.004(3) 0.014(3)
C4 0.041(4) 0.102(7) 0.022(3) 0.019(3) 0.008(3) 0.039(4)
C5 0.056(4) 0.074(5) 0.026(3) -0.007(3) -0.005(3) 0.040(4)
C6 0.052(4) 0.050(4) 0.027(3) -0.002(3) -0.002(3) 0.035(3)
C7 0.031(3) 0.032(3) 0.028(3) 0.002(2) 0.000(2) 0.013(3)
C8 0.032(3) 0.035(3) 0.031(3) 0.002(2) 0.002(2) 0.016(3)
C9 0.029(3) 0.038(3) 0.029(3) -0.002(2) 0.003(2) 0.021(3)
C10 0.030(3) 0.036(3) 0.025(2) -0.006(2) -0.004(2) 0.021(3)
C11 0.033(3) 0.030(3) 0.035(3) -0.006(2) -0.002(2) 0.013(3)
C12 0.031(3) 0.034(3) 0.048(3) -0.010(3) -0.002(3) 0.013(3)
C13 0.032(3) 0.039(4) 0.052(4) -0.009(3) -0.012(3) 0.015(3)
C14 0.021(3) 0.046(4) 0.050(4) -0.007(3) -0.008(3) 0.018(3)
C15 0.043(4) 0.039(3) 0.031(3) -0.015(2) -0.011(2) 0.026(3)
C16 0.040(3) 0.030(3) 0.027(3) -0.003(2) -0.007(2) 0.019(3)

loop_
_atom_type_symbol
_atom_type_description
_atom_type_scat_dispersion_real
_atom_type_scat_dispersion_imag
_atom_type_scat_source
C C 0.0033 0.0016 'International Tables Vol C Tables 4.2.6.8 and 6.1.1.4'
H H 0.0000 0.0000 'International Tables Vol C Tables 4.2.6.8 and 6.1.1.4'
O O 0.0106 0.0060 'International Tables Vol C Tables 4.2.6.8 and 6.1.1.4'
Na Na 0.0362 0.0249 'International Tables Vol C Tables 4.2.6.8 and 6.1.1.4'
As As 0.0499 2.0058 'International Tables Vol C Tables 4.2.6.8 and 6.1.1.4'
Se Se -0.0929 2.2259 'International Tables Vol C Tables 4.2.6.8 and 6.1.1.4'

loop_
_geom_angle_atom_site_label_1
_geom_angle_atom_site_label_2
_geom_angle_atom_site_label_3
_geom_angle
_geom_angle_site_symmetry_1
_geom_angle_site_symmetry_3
_geom_angle_publ_flag
C1 As1 Se2 106.59(17) . . ?
C1 As1 Se1 107.93(16) . . ?
Se2 As1 Se1 110.77(3) . . ?
C1 As1 Se3 106.97(17) . . ?
Se2 As1 Se3 112.48(3) . . ?
Se1 As1 Se3 111.79(3) . . ?
C1 As1 Na1 152.65(18) . . ?
Se2 As1 Na1 59.81(4) . . ?
Se1 As1 Na1 62.07(4) . . ?
Se3 As1 Na1 100.32(4) . . ?
As1 Se1 Na2 85.18(5) . . ?
As1 Se1 Na1 78.64(4) . . ?
Na2 Se1 Na1 83.38(6) . . ?
As1 Se2 Na2 87.60(5) . 18_546 ?
As1 Se2 Na1 80.81(4) . . ?
Na2 Se2 Na1 89.24(6) 18_546 . ?
As1 Se3 Na2 84.51(5) . . ?
As1 Se3 Na2 82.76(5) . 18_546 ?
Na2 Se3 Na2 118.560(17) . 18_546 ?
O4 Na1 O3 68.55(15) . . ?
O4 Na1 O1 111.13(16) . . ?
O3 Na1 O1 130.92(16) . . ?
O4 Na1 O2 102.45(14) . . ?
O3 Na1 O2 65.07(14) . . ?
O1 Na1 O2 67.53(14) . . ?
O4 Na1 O5 69.56(14) . . ?
O3 Na1 O5 138.08(16) . . ?
O1 Na1 O5 67.40(14) . . ?
O2 Na1 O5 126.64(15) . . ?
O4 Na1 Se2 164.80(13) . . ?
O3 Na1 Se2 104.42(13) . . ?
O1 Na1 Se2 83.77(11) . . ?
O2 Na1 Se2 85.72(11) . . ?
O5 Na1 Se2 115.88(11) . . ?
O4 Na1 Se1 94.16(11) . . ?
O3 Na1 Se1 99.38(12) . . ?
O1 Na1 Se1 128.73(12) . . ?
O2 Na1 Se1 150.15(12) . . ?
O5 Na1 Se1 82.32(10) . . ?
Se2 Na1 Se1 73.28(4) . . ?
O4 Na1 As1 131.52(12) . . ?
O3 Na1 As1 120.27(12) . . ?
O1 Na1 As1 96.87(11) . . ?
O2 Na1 As1 125.03(11) . . ?
O5 Na1 As1 87.31(10) . . ?
Se2 Na1 As1 39.38(3) . . ?
Se1 Na1 As1 39.29(3) . . ?
O4 Na1 Na2 83.89(11) . . ?
O3 Na1 Na2 135.00(13) . . ?
O1 Na1 Na2 91.47(11) . . ?
O2 Na1 Na2 158.98(12) . . ?
O5 Na1 Na2 36.77(9) . . ?
Se2 Na1 Na2 93.02(6) . . ?
Se1 Na1 Na2 46.36(4) . . ?
As1 Na1 Na2 55.74(4) . . ?
O5 Na2 Se2 102.41(11) . 17_556 ?
O5 Na2 O1 178.56(15) . 17_556 ?
Se2 Na2 O1 78.87(10) 17_556 17_556 ?
O5 Na2 Se1 86.11(11) . . ?
Se2 Na2 Se1 95.48(7) 17_556 . ?
O1 Na2 Se1 93.13(10) 17_556 . ?
O5 Na2 Se3 91.37(11) . . ?
Se2 Na2 Se3 164.42(8) 17_556 . ?
O1 Na2 Se3 87.28(9) 17_556 . ?
Se1 Na2 Se3 78.04(5) . . ?
O5 Na2 Se3 85.46(11) . 17_556 ?
Se2 Na2 Se3 77.17(5) 17_556 17_556 ?
O1 Na2 Se3 95.49(10) 17_556 17_556 ?
Se1 Na2 Se3 167.34(8) . 17_556 ?
Se3 Na2 Se3 111.58(7) . 17_556 ?
O5 Na2 Na1 36.70(10) . . ?
Se2 Na2 Na1 109.45(7) 17_556 . ?
O1 Na2 Na1 142.30(11) 17_556 . ?
Se1 Na2 Na1 50.26(5) . . ?
Se3 Na2 Na1 77.45(6) . . ?
Se3 Na2 Na1 122.15(7) 17_556 . ?
C8 O1 C9 112.8(4) . . ?
C8 O1 Na1 114.4(3) . . ?
C9 O1 Na1 113.3(3) . . ?
C8 O1 Na2 110.3(3) . 18_546 ?
C9 O1 Na2 104.2(3) . 18_546 ?
Na1 O1 Na2 100.58(13) . 18_546 ?
C10 O2 C11 113.1(4) . . ?
C10 O2 Na1 105.6(3) . . ?
C11 O2 Na1 101.0(3) . . ?
C12 O3 C13 112.7(5) . . ?
C12 O3 Na1 117.5(3) . . ?
C13 O3 Na1 113.9(4) . . ?
C14 O4 C15 112.9(5) . . ?
C14 O4 Na1 106.5(3) . . ?
C15 O4 Na1 110.3(3) . . ?
C7 O5 C16 113.6(4) . . ?
C7 O5 Na1 111.5(3) . . ?
C16 O5 Na1 108.4(3) . . ?
C7 O5 Na2 106.3(3) . . ?
C16 O5 Na2 110.4(3) . . ?
Na1 O5 Na2 106.52(15) . . ?
C2 C1 C6 120.3(5) . . ?
C2 C1 As1 119.4(4) . . ?
C6 C1 As1 120.3(4) . . ?
C1 C2 C3 119.7(6) . . ?
C1 C2 H2A 120.1 . . ?
C3 C2 H2A 120.1 . . ?
C4 C3 C2 119.5(7) . . ?
C4 C3 H3A 120.2 . . ?
C2 C3 H3A 120.2 . . ?
C5 C4 C3 120.2(6) . . ?
C5 C4 H4A 119.9 . . ?
C3 C4 H4A 119.9 . . ?
C4 C5 C6 120.2(7) . . ?
C4 C5 H5A 119.9 . . ?
C6 C5 H5A 119.9 . . ?
C5 C6 C1 120.0(7) . . ?
C5 C6 H6A 120.0 . . ?
C1 C6 H6A 120.0 . . ?
O5 C7 C8 113.5(5) . . ?
O5 C7 H7A 108.9 . . ?
C8 C7 H7A 108.9 . . ?
O5 C7 H7B 108.9 . . ?
C8 C7 H7B 108.9 . . ?
H7A C7 H7B 107.7 . . ?
O1 C8 C7 109.2(5) . . ?
O1 C8 H8A 109.8 . . ?
C7 C8 H8A 109.8 . . ?
O1 C8 H8B 109.8 . . ?
C7 C8 H8B 109.8 . . ?
H8A C8 H8B 108.3 . . ?
O1 C9 C10 108.9(4) . . ?
O1 C9 H9A 109.9 . . ?
C10 C9 H9A 109.9 . . ?
O1 C9 H9B 109.9 . . ?
C10 C9 H9B 109.9 . . ?
H9A C9 H9B 108.3 . . ?
O2 C10 C9 108.4(4) . . ?
O2 C10 H10A 110.0 . . ?
C9 C10 H10A 110.0 . . ?
O2 C10 H10B 110.0 . . ?
C9 C10 H10B 110.0 . . ?
H10A C10 H10B 108.4 . . ?
O2 C11 C12 107.4(5) . . ?
O2 C11 H11A 110.2 . . ?
C12 C11 H11A 110.2 . . ?
O2 C11 H11B 110.2 . . ?
C12 C11 H11B 110.2 . . ?
H11A C11 H11B 108.5 . . ?
O3 C12 C11 107.4(5) . . ?
O3 C12 H12A 110.2 . . ?
C11 C12 H12A 110.2 . . ?
O3 C12 H12B 110.2 . . ?
C11 C12 H12B 110.2 . . ?
H12A C12 H12B 108.5 . . ?
O3 C13 C14 107.4(5) . . ?
O3 C13 H13A 110.2 . . ?
C14 C13 H13A 110.2 . . ?
O3 C13 H13B 110.2 . . ?
C14 C13 H13B 110.2 . . ?
H13A C13 H13B 108.5 . . ?
O4 C14 C13 108.3(5) . . ?
O4 C14 H14A 110.0 . . ?
C13 C14 H14A 110.0 . . ?
O4 C14 H14B 110.0 . . ?
C13 C14 H14B 110.0 . . ?
H14A C14 H14B 108.4 . . ?
O4 C15 C16 109.1(5) . . ?
O4 C15 H15A 109.9 . . ?
C16 C15 H15A 109.9 . . ?
O4 C15 H15B 109.9 . . ?
C16 C15 H15B 109.9 . . ?
H15A C15 H15B 108.3 . . ?
O5 C16 C15 109.0(5) . . ?
O5 C16 H16A 109.9 . . ?
C15 C16 H16A 109.9 . . ?
O5 C16 H16B 109.9 . . ?
C15 C16 H16B 109.9 . . ?
H16A C16 H16B 108.3 . . ?

loop_
_geom_bond_atom_site_label_1
_geom_bond_atom_site_label_2
_geom_bond_distance
_geom_bond_site_symmetry_2
_geom_bond_publ_flag
As1 C1 1.969(5) . ?
As1 Se2 2.2795(8) . ?
As1 Se1 2.2907(8) . ?
As1 Se3 2.3001(8) . ?
As1 Na1 3.546(2) . ?
Se1 Na2 3.008(2) . ?
Se1 Na1 3.196(2) . ?
Se2 Na2 2.955(2) 18_546 ?
Se2 Na1 3.105(2) . ?
Se3 Na2 3.030(2) . ?
Se3 Na2 3.146(2) 18_546 ?
Na1 O4 2.416(5) . ?
Na1 O3 2.475(5) . ?
Na1 O1 2.521(5) . ?
Na1 O2 2.528(4) . ?
Na1 O5 2.574(5) . ?
Na1 Na2 4.129(3) . ?
Na2 O5 2.578(4) . ?
Na2 Se2 2.954(2) 17_556 ?
Na2 O1 2.999(4) 17_556 ?
Na2 Se3 3.146(2) 17_556 ?
O1 C8 1.423(7) . ?
O1 C9 1.434(7) . ?
O1 Na2 2.999(4) 18_546 ?
O2 C10 1.422(7) . ?
O2 C11 1.426(7) . ?
O3 C12 1.422(8) . ?
O3 C13 1.437(8) . ?
O4 C14 1.425(8) . ?
O4 C15 1.434(7) . ?
O5 C7 1.426(7) . ?
O5 C16 1.438(7) . ?
C1 C2 1.366(9) . ?
C1 C6 1.383(8) . ?
C2 C3 1.403(9) . ?
C2 H2A 0.9500 . ?
C3 C4 1.381(12) . ?
C3 H3A 0.9500 . ?
C4 C5 1.370(12) . ?
C4 H4A 0.9500 . ?
C5 C6 1.382(9) . ?
C5 H5A 0.9500 . ?
C6 H6A 0.9500 . ?
C7 C8 1.494(8) . ?
C7 H7A 0.9900 . ?
C7 H7B 0.9900 . ?
C8 H8A 0.9900 . ?
C8 H8B 0.9900 . ?
C9 C10 1.481(8) . ?
C9 H9A 0.9900 . ?
C9 H9B 0.9900 . ?
C10 H10A 0.9900 . ?
C10 H10B 0.9900 . ?
C11 C12 1.508(9) . ?
C11 H11A 0.9900 . ?
C11 H11B 0.9900 . ?
C12 H12A 0.9900 . ?
C12 H12B 0.9900 . ?
C13 C14 1.493(9) . ?
C13 H13A 0.9900 . ?
C13 H13B 0.9900 . ?
C14 H14A 0.9900 . ?
C14 H14B 0.9900 . ?
C15 C16 1.493(9) . ?
C15 H15A 0.9900 . ?
C15 H15B 0.9900 . ?
C16 H16A 0.9900 . ?
C16 H16B 0.9900 . ?

loop_
_geom_torsion_atom_site_label_1
_geom_torsion_atom_site_label_2
_geom_torsion_atom_site_label_3
_geom_torsion_atom_site_label_4
_geom_torsion
_geom_torsion_site_symmetry_1
_geom_torsion_site_symmetry_2
_geom_torsion_site_symmetry_3
_geom_torsion_site_symmetry_4
_geom_torsion_publ_flag
C1 As1 Se1 Na2 123.53(19) . . . . ?
Se2 As1 Se1 Na2 -120.13(5) . . . . ?
Se3 As1 Se1 Na2 6.17(5) . . . . ?
Na1 As1 Se1 Na2 -84.20(6) . . . . ?
C1 As1 Se1 Na1 -152.26(19) . . . . ?
Se2 As1 Se1 Na1 -35.93(5) . . . . ?
Se3 As1 Se1 Na1 90.37(5) . . . . ?
C1 As1 Se2 Na2 -116.36(18) . . . 18_546 ?
Se1 As1 Se2 Na2 126.47(5) . . . 18_546 ?
Se3 As1 Se2 Na2 0.56(5) . . . 18_546 ?
Na1 As1 Se2 Na2 89.62(6) . . . 18_546 ?
C1 As1 Se2 Na1 154.02(18) . . . . ?
Se1 As1 Se2 Na1 36.85(5) . . . . ?
Se3 As1 Se2 Na1 -89.06(5) . . . . ?
C1 As1 Se3 Na2 -124.07(17) . . . . ?
Se2 As1 Se3 Na2 119.23(5) . . . . ?
Se1 As1 Se3 Na2 -6.13(5) . . . . ?
Na1 As1 Se3 Na2 57.78(6) . . . . ?
C1 As1 Se3 Na2 116.17(17) . . . 18_546 ?
Se2 As1 Se3 Na2 -0.53(5) . . . 18_546 ?
Se1 As1 Se3 Na2 -125.89(5) . . . 18_546 ?
Na1 As1 Se3 Na2 -61.98(6) . . . 18_546 ?
As1 Se2 Na1 O4 -60.1(5) . . . . ?
Na2 Se2 Na1 O4 -147.8(5) 18_546 . . . ?
As1 Se2 Na1 O3 -120.47(12) . . . . ?
Na2 Se2 Na1 O3 151.84(12) 18_546 . . . ?
As1 Se2 Na1 O1 108.82(10) . . . . ?
Na2 Se2 Na1 O1 21.12(11) 18_546 . . . ?
As1 Se2 Na1 O2 176.64(11) . . . . ?
Na2 Se2 Na1 O2 88.95(11) 18_546 . . . ?
As1 Se2 Na1 O5 47.68(12) . . . . ?
Na2 Se2 Na1 O5 -40.01(13) 18_546 . . . ?
As1 Se2 Na1 Se1 -24.81(3) . . . . ?
Na2 Se2 Na1 Se1 -112.51(5) 18_546 . . . ?
Na2 Se2 Na1 As1 -87.69(5) 18_546 . . . ?
As1 Se2 Na1 Na2 17.67(4) . . . . ?
Na2 Se2 Na1 Na2 -70.03(8) 18_546 . . . ?
As1 Se1 Na1 O4 -163.87(12) . . . . ?
Na2 Se1 Na1 O4 -77.48(12) . . . . ?
As1 Se1 Na1 O3 127.21(12) . . . . ?
Na2 Se1 Na1 O3 -146.40(13) . . . . ?
As1 Se1 Na1 O1 -42.41(15) . . . . ?
Na2 Se1 Na1 O1 43.98(15) . . . . ?
As1 Se1 Na1 O2 72.0(2) . . . . ?
Na2 Se1 Na1 O2 158.4(2) . . . . ?
As1 Se1 Na1 O5 -95.16(10) . . . . ?
Na2 Se1 Na1 O5 -8.77(10) . . . . ?
As1 Se1 Na1 Se2 24.87(3) . . . . ?
Na2 Se1 Na1 Se2 111.26(6) . . . . ?
Na2 Se1 Na1 As1 86.39(5) . . . . ?
As1 Se1 Na1 Na2 -86.39(5) . . . . ?
C1 As1 Na1 O4 96.3(4) . . . . ?
Se2 As1 Na1 O4 162.33(18) . . . . ?
Se1 As1 Na1 O4 21.73(16) . . . . ?
Se3 As1 Na1 O4 -87.57(17) . . . . ?
C1 As1 Na1 O3 9.1(4) . . . . ?
Se2 As1 Na1 O3 75.13(14) . . . . ?
Se1 As1 Na1 O3 -65.47(14) . . . . ?
Se3 As1 Na1 O3 -174.77(14) . . . . ?
C1 As1 Na1 O1 -137.4(4) . . . . ?
Se2 As1 Na1 O1 -71.40(11) . . . . ?
Se1 As1 Na1 O1 148.00(12) . . . . ?
Se3 As1 Na1 O1 38.70(11) . . . . ?
C1 As1 Na1 O2 -70.1(4) . . . . ?
Se2 As1 Na1 O2 -4.09(13) . . . . ?
Se1 As1 Na1 O2 -144.69(15) . . . . ?
Se3 As1 Na1 O2 106.01(14) . . . . ?
C1 As1 Na1 O5 155.7(4) . . . . ?
Se2 As1 Na1 O5 -138.24(11) . . . . ?
Se1 As1 Na1 O5 81.15(10) . . . . ?
Se3 As1 Na1 O5 -28.15(10) . . . . ?
C1 As1 Na1 Se2 -66.0(4) . . . . ?
Se1 As1 Na1 Se2 -140.60(5) . . . . ?
Se3 As1 Na1 Se2 110.10(4) . . . . ?
C1 As1 Na1 Se1 74.6(4) . . . . ?
Se2 As1 Na1 Se1 140.60(5) . . . . ?
Se3 As1 Na1 Se1 -109.30(3) . . . . ?
C1 As1 Na1 Na2 135.5(4) . . . . ?
Se2 As1 Na1 Na2 -158.49(6) . . . . ?
Se1 As1 Na1 Na2 60.91(5) . . . . ?
Se3 As1 Na1 Na2 -48.39(5) . . . . ?
As1 Se1 Na2 O5 87.79(10) . . . . ?
Na1 Se1 Na2 O5 8.70(10) . . . . ?
As1 Se1 Na2 Se2 -170.10(5) . . . 17_556 ?
Na1 Se1 Na2 Se2 110.81(6) . . . 17_556 ?
As1 Se1 Na2 O1 -90.99(9) . . . 17_556 ?
Na1 Se1 Na2 O1 -170.08(10) . . . 17_556 ?
As1 Se1 Na2 Se3 -4.44(4) . . . . ?
Na1 Se1 Na2 Se3 -83.53(5) . . . . ?
As1 Se1 Na2 Se3 136.1(4) . . . 17_556 ?
Na1 Se1 Na2 Se3 57.0(4) . . . 17_556 ?
As1 Se1 Na2 Na1 79.09(4) . . . . ?
As1 Se3 Na2 O5 -81.31(11) . . . . ?
Na2 Se3 Na2 O5 -2.64(14) 18_546 . . . ?
As1 Se3 Na2 Se2 71.1(3) . . . 17_556 ?
Na2 Se3 Na2 Se2 149.7(3) 18_546 . . 17_556 ?
As1 Se3 Na2 O1 98.20(9) . . . 17_556 ?
Na2 Se3 Na2 O1 176.87(9) 18_546 . . 17_556 ?
As1 Se3 Na2 Se1 4.43(4) . . . . ?
Na2 Se3 Na2 Se1 83.09(8) 18_546 . . . ?
As1 Se3 Na2 Se3 -166.97(7) . . . 17_556 ?
Na2 Se3 Na2 Se3 -88.30(8) 18_546 . . 17_556 ?
As1 Se3 Na2 Na1 -47.09(4) . . . . ?
Na2 Se3 Na2 Na1 31.58(8) 18_546 . . . ?
O4 Na1 Na2 O5 -63.67(19) . . . . ?
O3 Na1 Na2 O5 -114.8(2) . . . . ?
O1 Na1 Na2 O5 47.43(18) . . . . ?
O2 Na1 Na2 O5 45.3(4) . . . . ?
Se2 Na1 Na2 O5 131.27(17) . . . . ?
Se1 Na1 Na2 O5 -165.38(17) . . . . ?
As1 Na1 Na2 O5 144.74(17) . . . . ?
O4 Na1 Na2 Se2 21.03(13) . . . 17_556 ?
O3 Na1 Na2 Se2 -30.1(2) . . . 17_556 ?
O1 Na1 Na2 Se2 132.13(11) . . . 17_556 ?
O2 Na1 Na2 Se2 130.0(3) . . . 17_556 ?
O5 Na1 Na2 Se2 84.70(16) . . . 17_556 ?
Se2 Na1 Na2 Se2 -144.04(6) . . . 17_556 ?
Se1 Na1 Na2 Se2 -80.68(7) . . . 17_556 ?
As1 Na1 Na2 Se2 -130.56(7) . . . 17_556 ?
O4 Na1 Na2 O1 118.0(2) . . . 17_556 ?
O3 Na1 Na2 O1 66.9(3) . . . 17_556 ?
O1 Na1 Na2 O1 -130.85(17) . . . 17_556 ?
O2 Na1 Na2 O1 -132.9(3) . . . 17_556 ?
O5 Na1 Na2 O1 -178.3(2) . . . 17_556 ?
Se2 Na1 Na2 O1 -47.02(18) . . . 17_556 ?
Se1 Na1 Na2 O1 16.34(16) . . . 17_556 ?
As1 Na1 Na2 O1 -33.54(17) . . . 17_556 ?
O4 Na1 Na2 Se1 101.71(12) . . . . ?
O3 Na1 Na2 Se1 50.56(18) . . . . ?
O1 Na1 Na2 Se1 -147.19(11) . . . . ?
O2 Na1 Na2 Se1 -149.3(3) . . . . ?
O5 Na1 Na2 Se1 165.38(17) . . . . ?
Se2 Na1 Na2 Se1 -63.36(5) . . . . ?
As1 Na1 Na2 Se1 -49.88(3) . . . . ?
O4 Na1 Na2 Se3 -173.51(12) . . . . ?
O3 Na1 Na2 Se3 135.34(18) . . . . ?
O1 Na1 Na2 Se3 -62.41(10) . . . . ?
O2 Na1 Na2 Se3 -64.5(3) . . . . ?
O5 Na1 Na2 Se3 -109.84(17) . . . . ?
Se2 Na1 Na2 Se3 21.42(5) . . . . ?
Se1 Na1 Na2 Se3 84.78(5) . . . . ?
As1 Na1 Na2 Se3 34.90(3) . . . . ?
O4 Na1 Na2 Se3 -65.75(14) . . . 17_556 ?
O3 Na1 Na2 Se3 -116.89(18) . . . 17_556 ?
O1 Na1 Na2 Se3 45.35(13) . . . 17_556 ?
O2 Na1 Na2 Se3 43.3(3) . . . 17_556 ?
O5 Na1 Na2 Se3 -2.08(16) . . . 17_556 ?
Se2 Na1 Na2 Se3 129.19(8) . . . 17_556 ?
Se1 Na1 Na2 Se3 -167.45(10) . . . 17_556 ?
As1 Na1 Na2 Se3 142.67(9) . . . 17_556 ?
O4 Na1 O1 C8 37.5(4) . . . . ?
O3 Na1 O1 C8 116.9(4) . . . . ?
O2 Na1 O1 C8 132.7(4) . . . . ?
O5 Na1 O1 C8 -18.0(3) . . . . ?
Se2 Na1 O1 C8 -139.4(3) . . . . ?
Se1 Na1 O1 C8 -76.7(4) . . . . ?
As1 Na1 O1 C8 -102.2(3) . . . . ?
Na2 Na1 O1 C8 -46.5(3) . . . . ?
O4 Na1 O1 C9 -93.7(3) . . . . ?
O3 Na1 O1 C9 -14.3(4) . . . . ?
O2 Na1 O1 C9 1.5(3) . . . . ?
O5 Na1 O1 C9 -149.2(4) . . . . ?
Se2 Na1 O1 C9 89.4(3) . . . . ?
Se1 Na1 O1 C9 152.1(3) . . . . ?
As1 Na1 O1 C9 126.7(3) . . . . ?
Na2 Na1 O1 C9 -177.7(3) . . . . ?
O4 Na1 O1 Na2 155.72(14) . . . 18_546 ?
O3 Na1 O1 Na2 -124.87(19) . . . 18_546 ?
O2 Na1 O1 Na2 -109.11(15) . . . 18_546 ?
O5 Na1 O1 Na2 100.23(14) . . . 18_546 ?
Se2 Na1 O1 Na2 -21.17(10) . . . 18_546 ?
Se1 Na1 O1 Na2 41.53(19) . . . 18_546 ?
As1 Na1 O1 Na2 16.05(12) . . . 18_546 ?
Na2 Na1 O1 Na2 71.71(11) . . . 18_546 ?
O4 Na1 O2 C10 138.9(3) . . . . ?
O3 Na1 O2 C10 -162.2(3) . . . . ?
O1 Na1 O2 C10 30.9(3) . . . . ?
O5 Na1 O2 C10 65.2(4) . . . . ?
Se2 Na1 O2 C10 -54.1(3) . . . . ?
Se1 Na1 O2 C10 -98.8(4) . . . . ?
As1 Na1 O2 C10 -51.5(3) . . . . ?
Na2 Na1 O2 C10 33.2(5) . . . . ?
O4 Na1 O2 C11 -103.1(3) . . . . ?
O3 Na1 O2 C11 -44.2(3) . . . . ?
O1 Na1 O2 C11 148.9(3) . . . . ?
O5 Na1 O2 C11 -176.8(3) . . . . ?
Se2 Na1 O2 C11 63.9(3) . . . . ?
Se1 Na1 O2 C11 19.2(4) . . . . ?
As1 Na1 O2 C11 66.5(3) . . . . ?
Na2 Na1 O2 C11 151.2(3) . . . . ?
O4 Na1 O3 C12 133.4(4) . . . . ?
O1 Na1 O3 C12 33.5(5) . . . . ?
O2 Na1 O3 C12 17.4(4) . . . . ?
O5 Na1 O3 C12 135.2(4) . . . . ?
Se2 Na1 O3 C12 -60.8(4) . . . . ?
Se1 Na1 O3 C12 -135.8(4) . . . . ?
As1 Na1 O3 C12 -100.1(4) . . . . ?
Na2 Na1 O3 C12 -170.3(4) . . . . ?
O4 Na1 O3 C13 -1.5(4) . . . . ?
O1 Na1 O3 C13 -101.4(4) . . . . ?
O2 Na1 O3 C13 -117.5(4) . . . . ?
O5 Na1 O3 C13 0.3(5) . . . . ?
Se2 Na1 O3 C13 164.3(4) . . . . ?
Se1 Na1 O3 C13 89.3(4) . . . . ?
As1 Na1 O3 C13 125.0(4) . . . . ?
Na2 Na1 O3 C13 54.8(5) . . . . ?
O3 Na1 O4 C14 33.2(3) . . . . ?
O1 Na1 O4 C14 160.2(3) . . . . ?
O2 Na1 O4 C14 89.7(4) . . . . ?
O5 Na1 O4 C14 -145.5(4) . . . . ?
Se2 Na1 O4 C14 -31.6(7) . . . . ?
Se1 Na1 O4 C14 -65.3(3) . . . . ?
As1 Na1 O4 C14 -78.9(4) . . . . ?
Na2 Na1 O4 C14 -110.6(3) . . . . ?
O3 Na1 O4 C15 156.0(4) . . . . ?
O1 Na1 O4 C15 -76.9(4) . . . . ?
O2 Na1 O4 C15 -147.4(4) . . . . ?
O5 Na1 O4 C15 -22.7(4) . . . . ?
Se2 Na1 O4 C15 91.2(6) . . . . ?
Se1 Na1 O4 C15 57.6(4) . . . . ?
As1 Na1 O4 C15 44.0(4) . . . . ?
Na2 Na1 O4 C15 12.3(4) . . . . ?
O4 Na1 O5 C7 -136.5(3) . . . . ?
O3 Na1 O5 C7 -138.4(3) . . . . ?
O1 Na1 O5 C7 -11.6(3) . . . . ?
O2 Na1 O5 C7 -45.9(4) . . . . ?
Se2 Na1 O5 C7 59.0(3) . . . . ?
Se1 Na1 O5 C7 126.1(3) . . . . ?
As1 Na1 O5 C7 87.0(3) . . . . ?
Na2 Na1 O5 C7 115.5(4) . . . . ?
O4 Na1 O5 C16 -10.8(3) . . . . ?
O3 Na1 O5 C16 -12.7(4) . . . . ?
O1 Na1 O5 C16 114.1(3) . . . . ?
O2 Na1 O5 C16 79.7(4) . . . . ?
Se2 Na1 O5 C16 -175.3(3) . . . . ?
Se1 Na1 O5 C16 -108.2(3) . . . . ?
As1 Na1 O5 C16 -147.3(3) . . . . ?
Na2 Na1 O5 C16 -118.8(4) . . . . ?
O4 Na1 O5 Na2 108.00(18) . . . . ?
O3 Na1 O5 Na2 106.1(2) . . . . ?
O1 Na1 O5 Na2 -127.11(18) . . . . ?
O2 Na1 O5 Na2 -161.46(16) . . . . ?
Se2 Na1 O5 Na2 -56.54(17) . . . . ?
Se1 Na1 O5 Na2 10.62(13) . . . . ?
As1 Na1 O5 Na2 -28.53(13) . . . . ?
Se2 Na2 O5 C7 135.0(3) 17_556 . . . ?
O1 Na2 O5 C7 -72(7) 17_556 . . . ?
Se1 Na2 O5 C7 -130.2(3) . . . . ?
Se3 Na2 O5 C7 -52.3(3) . . . . ?
Se3 Na2 O5 C7 59.3(3) 17_556 . . . ?
Na1 Na2 O5 C7 -119.0(4) . . . . ?
Se2 Na2 O5 C16 11.5(4) 17_556 . . . ?
O1 Na2 O5 C16 164(7) 17_556 . . . ?
Se1 Na2 O5 C16 106.2(3) . . . . ?
Se3 Na2 O5 C16 -175.9(3) . . . . ?
Se3 Na2 O5 C16 -64.3(3) 17_556 . . . ?
Na1 Na2 O5 C16 117.4(4) . . . . ?
Se2 Na2 O5 Na1 -105.98(13) 17_556 . . . ?
O1 Na2 O5 Na1 47(7) 17_556 . . . ?
Se1 Na2 O5 Na1 -11.22(13) . . . . ?
Se3 Na2 O5 Na1 66.70(14) . . . . ?
Se3 Na2 O5 Na1 178.24(13) 17_556 . . . ?
Se2 As1 C1 C2 -35.1(5) . . . . ?
Se1 As1 C1 C2 83.9(5) . . . . ?
Se3 As1 C1 C2 -155.6(5) . . . . ?
Na1 As1 C1 C2 20.4(7) . . . . ?
Se2 As1 C1 C6 144.5(5) . . . . ?
Se1 As1 C1 C6 -96.5(5) . . . . ?
Se3 As1 C1 C6 24.0(5) . . . . ?
Na1 As1 C1 C6 -160.0(4) . . . . ?
C6 C1 C2 C3 2.6(10) . . . . ?
As1 C1 C2 C3 -177.8(5) . . . . ?
C1 C2 C3 C4 -2.5(10) . . . . ?
C2 C3 C4 C5 1.8(11) . . . . ?
C3 C4 C5 C6 -1.3(11) . . . . ?
C4 C5 C6 C1 1.3(10) . . . . ?
C2 C1 C6 C5 -2.0(10) . . . . ?
As1 C1 C6 C5 178.4(5) . . . . ?
C16 O5 C7 C8 -83.1(6) . . . . ?
Na1 O5 C7 C8 39.6(5) . . . . ?
Na2 O5 C7 C8 155.3(4) . . . . ?
C9 O1 C8 C7 175.5(5) . . . . ?
Na1 O1 C8 C7 44.1(5) . . . . ?
Na2 O1 C8 C7 -68.4(5) 18_546 . . . ?
O5 C7 C8 O1 -56.8(6) . . . . ?
C8 O1 C9 C10 -165.0(5) . . . . ?
Na1 O1 C9 C10 -33.0(5) . . . . ?
Na2 O1 C9 C10 75.4(4) 18_546 . . . ?
C11 O2 C10 C9 -171.3(4) . . . . ?
Na1 O2 C10 C9 -61.8(4) . . . . ?
O1 C9 C10 O2 65.6(5) . . . . ?
C10 O2 C11 C12 -177.3(4) . . . . ?
Na1 O2 C11 C12 70.3(4) . . . . ?
C13 O3 C12 C11 147.4(5) . . . . ?
Na1 O3 C12 C11 12.0(6) . . . . ?
O2 C11 C12 O3 -56.8(6) . . . . ?
C12 O3 C13 C14 -166.0(5) . . . . ?
Na1 O3 C13 C14 -28.9(6) . . . . ?
C15 O4 C14 C13 175.7(5) . . . . ?
Na1 O4 C14 C13 -63.1(5) . . . . ?
O3 C13 C14 O4 62.0(7) . . . . ?
C14 O4 C15 C16 173.5(5) . . . . ?
Na1 O4 C15 C16 54.5(5) . . . . ?
C7 O5 C16 C15 166.2(5) . . . . ?
Na1 O5 C16 C15 41.7(5) . . . . ?
Na2 O5 C16 C15 -74.6(5) . . . . ?
O4 C15 C16 O5 -66.5(6) . . . . ?
